data_4342957
loop_
_publ_author_name
'Anneser, Markus R.'
'Haslinger, Stefan'
'P\"othig, Alexander'
'Cokoja, Mirza'
'Basset, Jean-Marie'
'K\"uhn, Fritz E'

_publ_section_title
;
 Synthesis and Characterization of an Iron Complex Bearing a Cyclic
 Tetra-N-heterocyclic Carbene Ligand: An Artifical Heme Analogue?
;
_journal_name_full 'Inorganic chemistry'
_journal_page_first 150406075245005
_journal_paper_doi 10.1021/ic503043h
_journal_year 2015
_chemical_formula_moiety 'C20 H22 Fe N10, 2(F6 P), 2(C2 H3 N)'
_chemical_formula_sum 'C24 H28 F12 Fe N12 P2'
_chemical_formula_weight 830.37
_space_group_IT_number 15
_symmetry_cell_setting monoclinic
_symmetry_Int_Tables_number 15
_symmetry_space_group_name_Hall '-C 2yc'
_symmetry_space_group_name_H-M 'C 1 2/c 1'
_atom_sites_solution_hydrogens geom
_atom_sites_solution_primary direct
_atom_sites_solution_secondary difmap
_cell_angle_alpha 90
_cell_angle_beta 113.567(2)
_cell_angle_gamma 90
_cell_formula_units_Z 8
_cell_length_a 20.3963(9)
_cell_length_b 15.0332(6)
_cell_length_c 23.273(1)
_cell_measurement_reflns_used 9823
_cell_measurement_temperature 123
_cell_measurement_theta_max 25.3424
_cell_measurement_theta_min 2.8732
_cell_volume 6540.8(5)
_computing_cell_refinement 'SAINT (Bruker, 2008b)'
_computing_data_collection 'APEX II Control Software (Bruker, 2008a)'
_computing_data_reduction 'SAINT (Bruker, 2008b)'
_computing_molecular_graphics 'PLATON (Spek, 2011)'
_computing_publication_material 'PLATON (Spek, 2011), enCIFer (Allen, 2004)'
_computing_structure_refinement 'SHELXL97 (Sheldrick, 2008), SHELXLE (Huebschle, 2011)'
_computing_structure_solution 'SHELXS97 (Sheldrick, 2008)'
_diffrn_ambient_temperature 123
_diffrn_detector ' CCD plate '
_diffrn_detector_area_resol_mean 16
_diffrn_measured_fraction_theta_full 0.991
_diffrn_measured_fraction_theta_max 0.991
_diffrn_measurement_device ' \k-geometry diffractometer '
_diffrn_measurement_device_type ' Bruker APEX-II CCD '
_diffrn_measurement_method ' phi- and omega-rotation '
_diffrn_radiation_monochromator 'MONTEL optic'
_diffrn_radiation_probe x-ray
_diffrn_radiation_source 'rotating anode FR591'
_diffrn_radiation_type MoK\a
_diffrn_radiation_wavelength 0.71073
_diffrn_reflns_av_R_equivalents 0.0549
_diffrn_reflns_av_sigmaI/netI 0.0265
_diffrn_reflns_limit_h_max 24
_diffrn_reflns_limit_h_min -24
_diffrn_reflns_limit_k_max 18
_diffrn_reflns_limit_k_min -18
_diffrn_reflns_limit_l_max 28
_diffrn_reflns_limit_l_min -28
_diffrn_reflns_number 63650
_diffrn_reflns_reduction_process
;
;
_diffrn_reflns_theta_full 25.46
_diffrn_reflns_theta_max 25.46
_diffrn_reflns_theta_min 2.87
_exptl_absorpt_coefficient_mu 0.667
_exptl_absorpt_correction_T_max 0.938
_exptl_absorpt_correction_T_min 0.808
_exptl_absorpt_correction_type multi-scan
_exptl_absorpt_process_details 'SADABS, Bruker, 2008b'
_exptl_crystal_colour yellow
_exptl_crystal_density_diffrn 1.686
_exptl_crystal_density_method 'Not Measured'
_exptl_crystal_description fragment
_exptl_crystal_F_000 3360
_exptl_crystal_size_max 0.330
_exptl_crystal_size_mid 0.150
_exptl_crystal_size_min 0.100
_refine_diff_density_max 1.062
_refine_diff_density_min -0.625
_refine_diff_density_rms 0.076
_refine_ls_extinction_method none
_refine_ls_goodness_of_fit_ref 1.032
_refine_ls_hydrogen_treatment constr
_refine_ls_matrix_type full
_refine_ls_number_parameters 484
_refine_ls_number_reflns 6010
_refine_ls_number_restraints 43
_refine_ls_restrained_S_all 1.079
_refine_ls_R_factor_all 0.0546
_refine_ls_R_factor_gt 0.0453
_refine_ls_shift/su_max 0.000
_refine_ls_shift/su_mean 0.000
_refine_ls_structure_factor_coef Fsqd
_refine_ls_weighting_details 'calc w=1/[\s^2^(Fo^2^)+(0.0499P)^2^+31.5857P] where P=(Fo^2^+2Fc^2^)/3'
_refine_ls_weighting_scheme calc
_refine_ls_wR_factor_gt 0.1125
_refine_ls_wR_factor_ref 0.1177
_reflns_number_gt 5184
_reflns_number_total 6010
_reflns_threshold_expression I>2\s(I)
_cod_data_source_file ic503043h_si_001.cif
_cod_data_source_block compound_1_CCDC_963848
_cod_depositor_comments
;
The following automatic conversions were performed:

'_symmetry_cell_setting' value 'Monoclinic' changed to 'monoclinic'
according to
/usr/data/users/saulius/crontab/automatic-downloads/rss-feeds/ACS/lib/dictionaries/cif_core.dic
dictionary named 'cif_core.dic' version 2.4.2 from 2011-04-26.

Automatic conversion script
Id: cif_fix_values 3271 2015-04-21 07:52:19Z andrius 
;
_cod_original_sg_symbol_H-M 'C 2/c'
_cod_database_code 4342957

loop_
_symmetry_equiv_pos_site_id
_symmetry_equiv_pos_as_xyz
1 x,y,z
2 -x,y,1/2-z
3 -x,-y,-z
4 x,-y,1/2+z
5 1/2+x,1/2+y,z
6 1/2-x,1/2+y,1/2-z
7 1/2-x,1/2-y,-z
8 1/2+x,1/2-y,1/2+z

loop_
_atom_site_aniso_label
_atom_site_aniso_U_11
_atom_site_aniso_U_22
_atom_site_aniso_U_33
_atom_site_aniso_U_23
_atom_site_aniso_U_13
_atom_site_aniso_U_12
Fe1 0.0143(2) 0.0126(2) 0.0157(2) 0.0000(2) 0.0060(2) 0.0000(2)
N1 0.0216(13) 0.0123(12) 0.0182(13) 0.0006(10) 0.0075(11) 0.0020(10)
N2 0.0201(13) 0.0132(12) 0.0146(12) -0.0002(10) 0.0064(10) -0.0002(10)
N3 0.0161(13) 0.0160(13) 0.0177(12) 0.0021(10) 0.0061(10) 0.0017(10)
N4 0.0212(14) 0.0154(13) 0.0203(13) 0.0005(10) 0.0099(11) 0.0031(10)
N5 0.0265(14) 0.0136(12) 0.0177(13) -0.0003(10) 0.0104(11) -0.0023(10)
N6 0.0230(14) 0.0181(13) 0.0184(13) -0.0012(10) 0.0078(11) -0.0065(11)
N7 0.0156(13) 0.0252(14) 0.0182(13) 0.0010(11) 0.0059(11) -0.0004(11)
N8 0.0155(13) 0.0218(14) 0.0189(13) 0.0019(11) 0.0049(10) 0.0034(10)
N9 0.0172(13) 0.0123(12) 0.0218(14) -0.0003(10) 0.0072(11) 0.0011(10)
N10 0.0155(13) 0.0135(12) 0.0199(14) 0.0007(10) 0.0057(11) 0.0009(10)
C1 0.0184(15) 0.0168(15) 0.0145(14) 0.0013(11) 0.0095(12) 0.0008(12)
C2 0.0310(18) 0.0136(15) 0.0210(16) -0.0024(12) 0.0124(14) 0.0008(13)
C3 0.0286(17) 0.0144(15) 0.0172(15) -0.0007(12) 0.0085(13) -0.0014(13)
C4 0.0205(16) 0.0165(15) 0.0156(14) 0.0020(12) 0.0045(12) 0.0021(12)
C5 0.0197(15) 0.0157(15) 0.0152(14) 0.0030(12) 0.0088(12) 0.0002(12)
C6 0.0170(16) 0.0271(17) 0.0236(16) 0.0044(14) 0.0072(13) 0.0065(13)
C7 0.0210(16) 0.0250(17) 0.0258(17) 0.0057(14) 0.0095(14) 0.0107(13)
C8 0.0283(17) 0.0165(15) 0.0249(16) -0.0014(13) 0.0146(14) 0.0015(13)
C9 0.0229(16) 0.0184(15) 0.0153(14) 0.0004(12) 0.0081(13) -0.0026(12)
C10 0.039(2) 0.0151(15) 0.0199(16) -0.0020(12) 0.0125(15) -0.0059(14)
C11 0.0348(19) 0.0209(16) 0.0174(15) -0.0010(13) 0.0084(14) -0.0113(14)
C12 0.0200(16) 0.0278(18) 0.0266(17) 0.0007(14) 0.0095(14) -0.0067(13)
C13 0.0190(15) 0.0225(16) 0.0140(14) -0.0003(12) 0.0074(12) -0.0011(12)
C14 0.0152(16) 0.038(2) 0.0235(17) 0.0022(15) 0.0045(13) 0.0022(14)
C15 0.0178(16) 0.0331(19) 0.0255(17) 0.0033(14) 0.0053(13) 0.0067(14)
C16 0.0222(17) 0.0201(16) 0.0235(16) 0.0046(13) 0.0067(13) 0.0058(13)
C17 0.0166(15) 0.0143(15) 0.0242(17) -0.0007(12) 0.0057(13) 0.0004(12)
C18 0.0306(18) 0.0303(19) 0.0241(17) 0.0055(14) 0.0143(15) 0.0017(15)
C19 0.0190(16) 0.0186(16) 0.0240(17) 0.0002(13) 0.0079(13) -0.0007(12)
C20 0.040(2) 0.036(2) 0.0271(18) -0.0005(15) 0.0218(16) -0.0005(16)
P2 0.0306(8) 0.0394(8) 0.0754(12) 0.0000 0.0321(8) 0.0000
F4 0.0386(19) 0.239(6) 0.157(4) -0.110(4) 0.040(2) -0.040(3)
F5 0.219(8) 0.073(5) 0.171(7) -0.035(5) 0.169(6) 0.007(5)
F5A 0.075(4) 0.048(3) 0.064(4) -0.029(3) -0.026(3) 0.006(3)
F6 0.127(8) 0.054(5) 0.168(9) 0.0000 0.072(8) 0.0000
F6A 0.098(7) 0.073(6) 0.121(7) 0.0000 0.019(6) 0.0000
F7 0.179(8) 0.196(9) 0.100(6) 0.001(6) 0.101(6) 0.019(7)
P1 0.0306(7) 0.0206(6) 0.0323(7) 0.0000 0.0079(6) 0.0000
F1 0.0436(13) 0.0332(12) 0.0395(12) 0.0048(9) 0.0220(10) -0.0001(10)
F2 0.0302(12) 0.0331(12) 0.0596(15) -0.0040(11) 0.0016(11) 0.0024(9)
F3 0.0592(16) 0.0315(12) 0.0467(14) 0.0113(10) 0.0073(12) -0.0130(11)
P3 0.0274(5) 0.0174(4) 0.0196(4) 0.0003(3) 0.0088(3) 0.0031(3)
F8 0.0805(19) 0.0568(16) 0.0339(13) 0.0124(11) 0.0336(13) 0.0180(14)
F9 0.0429(12) 0.0247(10) 0.0414(12) -0.0016(9) 0.0209(10) 0.0113(9)
F10 0.0285(11) 0.0255(10) 0.0518(13) -0.0040(9) 0.0197(10) -0.0031(8)
F11 0.0300(11) 0.0248(10) 0.0477(13) 0.0093(9) 0.0146(10) 0.0090(9)
F12 0.0422(14) 0.0379(13) 0.0470(14) -0.0130(11) -0.0059(11) -0.0069(11)
F13 0.0366(11) 0.0273(10) 0.0272(10) 0.0046(8) 0.0168(9) 0.0032(9)
N11 0.049(2) 0.049(2) 0.058(2) -0.0234(19) 0.031(2) -0.0225(18)
C21 0.056(3) 0.025(2) 0.055(3) -0.0094(18) 0.038(2) -0.0109(18)
C22 0.045(2) 0.036(2) 0.035(2) -0.0069(17) 0.0205(18) -0.0016(17)
N12 0.064(3) 0.061(3) 0.048(2) 0.0027(19) 0.033(2) 0.019(2)
C23 0.029(2) 0.047(2) 0.0314(19) -0.0103(18) 0.0147(16) -0.0018(18)
C24 0.041(2) 0.058(3) 0.046(2) -0.006(2) 0.014(2) 0.011(2)

loop_
_atom_site_label
_atom_site_type_symbol
_atom_site_thermal_displace_type
_atom_site_fract_x
_atom_site_fract_y
_atom_site_fract_z
_atom_site_occupancy
_atom_site_U_iso_or_equiv
_atom_site_calc_flag
_atom_site_refinement_flags
Fe1 Fe Uani 0.17929(2) 0.92688(3) 0.14807(2) 1.000 0.0142(1) d .
N1 N Uani 0.17204(13) 1.12200(16) 0.15851(12) 1.000 0.0175(7) d .
N2 N Uani 0.27243(13) 1.07022(16) 0.22220(11) 1.000 0.0161(7) d .
N3 N Uani 0.33240(13) 0.92958(16) 0.22913(11) 1.000 0.0168(7) d .
N4 N Uani 0.30335(13) 0.80916(17) 0.17590(12) 1.000 0.0185(8) d .
N5 N Uani 0.18857(14) 0.73763(16) 0.12094(12) 1.000 0.0188(8) d .
N6 N Uani 0.08134(14) 0.77471(17) 0.10386(12) 1.000 0.0200(8) d .
N7 N Uani 0.02271(13) 0.91830(18) 0.08808(12) 1.000 0.0199(8) d .
N8 N Uani 0.05916(13) 1.05280(17) 0.09464(12) 1.000 0.0194(8) d .
N9 N Uani 0.16511(13) 0.90608(16) 0.22426(12) 1.000 0.0173(8) d .
N10 N Uani 0.19349(13) 0.94118(16) 0.07144(12) 1.000 0.0167(8) d .
C1 C Uani 0.20981(15) 1.0453(2) 0.17600(13) 1.000 0.0156(8) d .
C2 C Uani 0.21037(17) 1.1936(2) 0.19402(14) 1.000 0.0212(9) d .
C3 C Uani 0.27336(17) 1.1611(2) 0.23418(14) 1.000 0.0203(9) d .
C4 C Uani 0.32584(16) 1.0083(2) 0.26297(14) 1.000 0.0184(9) d .
C5 C Uani 0.27551(16) 0.8860(2) 0.18700(13) 1.000 0.0163(8) d .
C6 C Uani 0.39487(17) 0.8806(2) 0.24384(15) 1.000 0.0229(9) d .
C7 C Uani 0.37710(17) 0.8056(2) 0.21028(15) 1.000 0.0239(10) d .
C8 C Uani 0.26312(17) 0.7431(2) 0.12918(15) 1.000 0.0220(9) d .
C9 C Uani 0.14823(16) 0.8086(2) 0.12242(14) 1.000 0.0187(9) d .
C10 C Uani 0.14733(19) 0.6607(2) 0.10185(14) 1.000 0.0244(10) d .
C11 C Uani 0.08041(19) 0.6837(2) 0.09161(14) 1.000 0.0250(10) d .
C12 C Uani 0.02050(17) 0.8250(2) 0.10444(16) 1.000 0.0247(10) d .
C13 C Uani 0.08307(16) 0.9686(2) 0.10883(13) 1.000 0.0183(9) d .
C14 C Uani -0.03784(17) 0.9714(2) 0.06128(15) 1.000 0.0266(10) d .
C15 C Uani -0.01529(17) 1.0554(2) 0.06494(16) 1.000 0.0265(10) d .
C16 C Uani 0.10437(17) 1.1310(2) 0.10408(15) 1.000 0.0227(9) d .
C17 C Uani 0.15420(16) 0.8934(2) 0.26795(15) 1.000 0.0192(9) d .
C18 C Uani 0.13932(19) 0.8762(2) 0.32297(16) 1.000 0.0273(10) d .
C19 C Uani 0.20300(16) 0.9407(2) 0.02671(15) 1.000 0.0208(9) d .
C20 C Uani 0.2154(2) 0.9378(2) -0.03101(16) 1.000 0.0317(11) d .
P2 P Uani 0.00000 0.63881(11) 0.25000 1.000 0.0450(5) d S
F4 F Uani 0.08237(18) 0.6391(4) 0.2797(2) 1.000 0.145(2) d D
F5 F Uani 0.0034(5) 0.7044(5) 0.2991(3) 0.500 0.126(4) d DUP
F5A F Uani -0.0006(3) 0.5595(4) 0.2009(2) 0.500 0.079(2) d DUP
F6 F Uani 0.00000 0.5447(7) 0.25000 0.500 0.112(4) d SDU
F6A F Uani 0.00000 0.7520(7) 0.25000 0.500 0.105(4) d SDU
F7 F Uani -0.0102(6) 0.6474(7) 0.3126(5) 0.500 0.144(4) d DUP
P1 P Uani 0.50000 0.58196(8) 0.25000 1.000 0.0293(4) d S
F1 F Uani 0.48761(12) 0.50674(14) 0.29320(10) 1.000 0.0371(7) d .
F2 F Uani 0.41580(12) 0.58294(15) 0.20602(12) 1.000 0.0462(8) d .
F3 F Uani 0.51180(13) 0.65788(15) 0.20608(11) 1.000 0.0502(8) d .
P3 P Uani -0.37318(5) 0.89095(5) 0.06331(4) 1.000 0.0217(3) d .
F8 F Uani -0.36411(15) 0.91584(17) 0.00050(11) 1.000 0.0537(9) d .
F9 F Uani -0.31907(11) 0.80992(13) 0.07475(10) 1.000 0.0351(7) d .
F10 F Uani -0.30652(10) 0.95490(13) 0.10167(10) 1.000 0.0341(7) d .
F11 F Uani -0.42612(11) 0.97281(13) 0.05363(10) 1.000 0.0345(7) d .
F12 F Uani -0.43847(13) 0.82664(15) 0.02687(11) 1.000 0.0499(8) d .
F13 F Uani -0.38047(11) 0.86754(13) 0.12770(9) 1.000 0.0291(6) d .
N11 N Uani -0.1825(2) 0.8467(2) 0.01854(19) 1.000 0.0490(12) d .
C21 C Uani -0.2347(2) 0.8460(2) -0.0277(2) 1.000 0.0403(16) d .
C22 C Uani -0.2997(2) 0.8430(3) -0.08586(18) 1.000 0.0372(12) d .
N12 N Uani 0.1397(2) 0.2599(3) 0.46085(18) 1.000 0.0543(16) d .
C23 C Uani 0.1058(2) 0.3209(3) 0.44057(18) 1.000 0.0350(11) d .
C24 C Uani 0.0635(2) 0.4003(3) 0.4155(2) 1.000 0.0494(14) d .
H2 H Uiso 0.19500 1.25370 0.19050 1.000 0.0250 c R
H3 H Uiso 0.31110 1.19380 0.26480 1.000 0.0240 c R
H4A H Uiso 0.37270 1.03870 0.28160 1.000 0.0220 c R
H4B H Uiso 0.31230 0.98990 0.29760 1.000 0.0220 c R
H6 H Uiso 0.44140 0.89730 0.27240 1.000 0.0270 c R
H7 H Uiso 0.40850 0.75910 0.20990 1.000 0.0290 c R
H8A H Uiso 0.26510 0.75850 0.08860 1.000 0.0260 c R
H8B H Uiso 0.28590 0.68410 0.14210 1.000 0.0260 c R
H10 H Uiso 0.16370 0.60310 0.09710 1.000 0.0290 c R
H11 H Uiso 0.03990 0.64560 0.07850 1.000 0.0300 c R
H12A H Uiso 0.02000 0.82130 0.14670 1.000 0.0300 c R
H12B H Uiso -0.02430 0.79790 0.07430 1.000 0.0300 c R
H14 H Uiso -0.08610 0.95160 0.04370 1.000 0.0320 c R
H15 H Uiso -0.04430 1.10680 0.05020 1.000 0.0320 c R
H16A H Uiso 0.07850 1.18380 0.10970 1.000 0.0270 c R
H16B H Uiso 0.11420 1.14080 0.06620 1.000 0.0270 c R
H18A H Uiso 0.11020 0.92460 0.32840 1.000 0.0410 c R
H18B H Uiso 0.18440 0.87240 0.36010 1.000 0.0410 c R
H18C H Uiso 0.11330 0.81990 0.31760 1.000 0.0410 c R
H20A H Uiso 0.23710 0.99390 -0.03590 1.000 0.0470 c R
H20B H Uiso 0.16980 0.92910 -0.06690 1.000 0.0470 c R
H20C H Uiso 0.24770 0.88840 -0.02880 1.000 0.0470 c R
H22A H Uiso -0.31980 0.90300 -0.09620 1.000 0.0560 c R
H22B H Uiso -0.33490 0.80360 -0.08010 1.000 0.0560 c R
H22C H Uiso -0.28780 0.82050 -0.12010 1.000 0.0560 c R
H24A H Uiso 0.01310 0.38380 0.39340 1.000 0.0740 c R
H24B H Uiso 0.08020 0.42970 0.38630 1.000 0.0740 c R
H24C H Uiso 0.06850 0.44090 0.45000 1.000 0.0740 c R

loop_
_atom_type_symbol
_atom_type_description
_atom_type_scat_dispersion_real
_atom_type_scat_dispersion_imag
_atom_type_scat_source
C C 0.0033 0.0016 ' International Tables Vol C Tables 4.2.6.8 and 6.1.1.4'
H H 0.0000 0.0000 ' International Tables Vol C Tables 4.2.6.8 and 6.1.1.4'
F F 0.0171 0.0103 ' International Tables Vol C Tables 4.2.6.8 and 6.1.1.4'
Fe Fe 0.3463 0.8444 ' International Tables Vol C Tables 4.2.6.8 and 6.1.1.4'
N N 0.0061 0.0033 ' International Tables Vol C Tables 4.2.6.8 and 6.1.1.4'
P P 0.1023 0.0942 ' International Tables Vol C Tables 4.2.6.8 and 6.1.1.4'

loop_
_geom_angle_atom_site_label_1
_geom_angle_atom_site_label_2
_geom_angle_atom_site_label_3
_geom_angle
_geom_angle_site_symmetry_1
_geom_angle_site_symmetry_3
_geom_angle_publ_flag
N9 Fe1 N10 177.09(10) . . yes
N9 Fe1 C1 89.23(12) . . yes
N9 Fe1 C5 90.86(12) . . yes
N9 Fe1 C9 89.05(12) . . yes
N9 Fe1 C13 89.41(12) . . yes
N10 Fe1 C1 93.54(12) . . yes
N10 Fe1 C5 88.21(12) . . yes
N10 Fe1 C9 88.18(12) . . yes
N10 Fe1 C13 91.53(12) . . yes
C1 Fe1 C5 90.30(13) . . yes
C1 Fe1 C9 178.27(13) . . yes
C1 Fe1 C13 89.39(13) . . yes
C5 Fe1 C9 89.90(14) . . yes
C5 Fe1 C13 179.59(13) . . yes
C9 Fe1 C13 90.42(14) . . yes
F5 P2 F6 131.4(3) 2_555 . yes
F5A P2 F6 43.66(19) 2_555 . yes
F6 P2 F7 94.8(4) . 2_555 yes
F6A P2 F7 85.2(4) . . yes
F4 P2 F6A 89.8(2) 2_555 . yes
F5 P2 F6A 48.6(3) 2_555 . yes
F5A P2 F6A 136.34(19) 2_555 . yes
F6A P2 F7 85.2(4) . 2_555 yes
F4 P2 F7 83.7(5) 2_555 . yes
F5 P2 F7 132.9(5) 2_555 . yes
F5A P2 F7 51.5(4) 2_555 . yes
F7 P2 F7 170.5(6) . 2_555 yes
F4 P2 F5 86.9(4) 2_555 2_555 yes
F4 P2 F5A 91.0(3) 2_555 2_555 yes
F4 P2 F7 96.3(5) 2_555 2_555 yes
F5 P2 F5A 174.7(3) 2_555 2_555 yes
F5 P2 F7 37.8(5) 2_555 2_555 yes
F5A P2 F7 137.9(4) 2_555 2_555 yes
F5 P2 F7 37.8(5) . . yes
F4 P2 F5 92.9(4) 2_555 . yes
F5 P2 F5 97.1(4) . 2_555 yes
F5 P2 F5A 87.8(3) . 2_555 yes
F5 P2 F7 132.9(5) . 2_555 yes
F5A P2 F6 43.66(19) . . yes
F5A P2 F6A 136.34(19) . . yes
F5A P2 F7 137.9(4) . . yes
F4 P2 F5A 89.2(3) 2_555 . yes
F5 P2 F5A 87.8(3) 2_555 . yes
F5A P2 F5A 87.3(3) . 2_555 yes
F5A P2 F7 51.5(4) . 2_555 yes
F6 P2 F6A 180.00(2) . . yes
F6 P2 F7 94.8(4) . . yes
F4 P2 F6 90.2(2) 2_555 . yes
F5 P2 F6A 48.6(3) . . yes
F4 P2 F7 96.3(5) . . yes
F4 P2 F4 179.7(3) . 2_555 yes
F4 P2 F5 92.9(4) . 2_555 yes
F4 P2 F5 86.9(4) . . yes
F4 P2 F5A 91.0(3) . . yes
F4 P2 F6 90.2(2) . . yes
F4 P2 F6A 89.8(2) . . yes
F4 P2 F5A 89.2(3) . 2_555 yes
F4 P2 F7 83.7(5) . 2_555 yes
F5 P2 F5A 174.7(3) . . yes
F5 P2 F6 131.4(3) . . yes
F1 P1 F2 90.19(13) 2_655 . yes
F2 P1 F2 178.95(14) . 2_655 yes
F2 P1 F3 88.98(13) . . yes
F1 P1 F3 90.05(12) . 2_655 yes
F2 P1 F3 90.28(13) 2_655 . yes
F3 P1 F3 89.93(13) . 2_655 yes
F1 P1 F2 90.55(13) 2_655 2_655 yes
F1 P1 F3 179.53(13) 2_655 2_655 yes
F1 P1 F2 90.55(13) . . yes
F2 P1 F3 90.28(13) . 2_655 yes
F1 P1 F3 90.05(12) 2_655 . yes
F1 P1 F2 90.19(13) . 2_655 yes
F1 P1 F3 179.53(13) . . yes
F1 P1 F1 89.98(13) . 2_655 yes
F2 P1 F3 88.98(13) 2_655 2_655 yes
F9 P3 F10 89.37(12) . . yes
F9 P3 F13 89.59(12) . . yes
F9 P3 F11 178.55(12) . . yes
F8 P3 F13 178.43(14) . . yes
F8 P3 F12 91.91(14) . . yes
F9 P3 F12 90.04(13) . . yes
F11 P3 F13 89.47(12) . . yes
F12 P3 F13 89.67(13) . . yes
F11 P3 F12 91.06(13) . . yes
F10 P3 F11 89.52(11) . . yes
F10 P3 F12 178.73(13) . . yes
F10 P3 F13 89.21(12) . . yes
F8 P3 F11 90.55(14) . . yes
F8 P3 F9 90.35(14) . . yes
F8 P3 F10 89.22(14) . . yes
P2 F5 F6A 74.1(5) . . yes
P2 F5 F7 74.8(8) . . yes
F6A F5 F7 144.7(10) . . yes
P2 F5A F6 57.4(6) . . yes
F5A F6 F5A 157.9(11) . 2_555 yes
P2 F6 F5A 78.9(6) . . yes
P2 F6 F5A 78.9(6) . 2_555 yes
P2 F6A F5 57.4(5) . . yes
P2 F6A F5 57.4(5) . 2_555 yes
F5 F6A F5 114.7(9) . 2_555 yes
P2 F7 F5 67.4(8) . . yes
C1 N1 C2 111.3(3) . . yes
C1 N1 C16 124.5(2) . . yes
C2 N1 C16 123.8(2) . . yes
C1 N2 C3 111.3(3) . . yes
C1 N2 C4 124.2(2) . . yes
C3 N2 C4 123.3(2) . . yes
C4 N3 C5 123.2(3) . . yes
C4 N3 C6 124.8(3) . . yes
C5 N3 C6 111.0(3) . . yes
C7 N4 C8 123.9(3) . . yes
C5 N4 C8 124.6(3) . . yes
C5 N4 C7 111.2(3) . . yes
C8 N5 C9 124.3(3) . . yes
C8 N5 C10 123.6(3) . . yes
C9 N5 C10 111.5(3) . . yes
C9 N6 C11 111.3(3) . . yes
C9 N6 C12 123.7(3) . . yes
C11 N6 C12 124.6(3) . . yes
C12 N7 C14 123.7(3) . . yes
C12 N7 C13 124.1(3) . . yes
C13 N7 C14 110.9(3) . . yes
C13 N8 C15 111.3(3) . . yes
C13 N8 C16 125.1(3) . . yes
C15 N8 C16 123.4(3) . . yes
Fe1 N9 C17 177.6(3) . . yes
Fe1 N10 C19 173.2(2) . . yes
N1 C1 N2 104.2(3) . . yes
Fe1 C1 N2 127.1(2) . . yes
Fe1 C1 N1 128.4(2) . . yes
N1 C2 C3 106.6(3) . . yes
N2 C3 C2 106.6(3) . . yes
N2 C4 N3 111.9(2) . . yes
Fe1 C5 N3 127.7(2) . . yes
Fe1 C5 N4 127.9(2) . . yes
N3 C5 N4 104.3(3) . . yes
N3 C6 C7 107.2(3) . . yes
N4 C7 C6 106.3(3) . . yes
N4 C8 N5 112.5(3) . . yes
Fe1 C9 N5 127.9(3) . . yes
N5 C9 N6 103.9(3) . . yes
Fe1 C9 N6 128.2(2) . . yes
N5 C10 C11 106.6(3) . . yes
N6 C11 C10 106.8(3) . . yes
N6 C12 N7 112.4(3) . . yes
Fe1 C13 N8 128.8(2) . . yes
N7 C13 N8 104.3(3) . . yes
Fe1 C13 N7 126.8(2) . . yes
N7 C14 C15 107.0(3) . . yes
N8 C15 C14 106.5(3) . . yes
N1 C16 N8 112.2(2) . . yes
N9 C17 C18 179.0(4) . . yes
N10 C19 C20 178.7(3) . . yes
N1 C2 H2 127.00 . . no
C3 C2 H2 127.00 . . no
C2 C3 H3 127.00 . . no
N2 C3 H3 127.00 . . no
H4A C4 H4B 108.00 . . no
N3 C4 H4A 109.00 . . no
N3 C4 H4B 109.00 . . no
N2 C4 H4A 109.00 . . no
N2 C4 H4B 109.00 . . no
C7 C6 H6 126.00 . . no
N3 C6 H6 126.00 . . no
C6 C7 H7 127.00 . . no
N4 C7 H7 127.00 . . no
N4 C8 H8A 109.00 . . no
N5 C8 H8A 109.00 . . no
N5 C8 H8B 109.00 . . no
N4 C8 H8B 109.00 . . no
H8A C8 H8B 108.00 . . no
C11 C10 H10 127.00 . . no
N5 C10 H10 127.00 . . no
N6 C11 H11 127.00 . . no
C10 C11 H11 127.00 . . no
N7 C12 H12A 109.00 . . no
N6 C12 H12A 109.00 . . no
N6 C12 H12B 109.00 . . no
N7 C12 H12B 109.00 . . no
H12A C12 H12B 108.00 . . no
N7 C14 H14 126.00 . . no
C15 C14 H14 127.00 . . no
N8 C15 H15 127.00 . . no
C14 C15 H15 127.00 . . no
N1 C16 H16A 109.00 . . no
N8 C16 H16B 109.00 . . no
N1 C16 H16B 109.00 . . no
N8 C16 H16A 109.00 . . no
H16A C16 H16B 108.00 . . no
H18A C18 H18C 109.00 . . no
C17 C18 H18A 109.00 . . no
C17 C18 H18B 110.00 . . no
C17 C18 H18C 110.00 . . no
H18B C18 H18C 109.00 . . no
H18A C18 H18B 109.00 . . no
C19 C20 H20B 109.00 . . no
C19 C20 H20C 109.00 . . no
C19 C20 H20A 109.00 . . no
H20A C20 H20C 109.00 . . no
H20B C20 H20C 109.00 . . no
H20A C20 H20B 110.00 . . no
N11 C21 C22 178.7(4) . . yes
C21 C22 H22A 109.00 . . no
C21 C22 H22B 109.00 . . no
C21 C22 H22C 109.00 . . no
H22A C22 H22B 109.00 . . no
H22A C22 H22C 109.00 . . no
H22B C22 H22C 110.00 . . no
N12 C23 C24 178.8(4) . . yes
C23 C24 H24A 109.00 . . no
C23 C24 H24B 110.00 . . no
C23 C24 H24C 109.00 . . no
H24A C24 H24B 109.00 . . no
H24A C24 H24C 109.00 . . no
H24B C24 H24C 110.00 . . no

loop_
_geom_bond_atom_site_label_1
_geom_bond_atom_site_label_2
_geom_bond_distance
_geom_bond_site_symmetry_2
_geom_bond_publ_flag
Fe1 N9 1.933(3) . yes
Fe1 N10 1.930(3) . yes
Fe1 C1 1.912(3) . yes
Fe1 C5 1.905(3) . yes
Fe1 C9 1.902(3) . yes
Fe1 C13 1.909(3) . yes
P2 F7 1.557(11) 2_555 yes
P2 F5A 1.648(6) 2_555 yes
P2 F5 1.490(7) . yes
P2 F5A 1.648(6) . yes
P2 F6 1.415(11) . yes
P2 F6A 1.702(11) . yes
P2 F7 1.557(11) . yes
P2 F4 1.540(4) 2_555 yes
P2 F4 1.540(4) . yes
P2 F5 1.490(7) 2_555 yes
P1 F3 1.613(3) 2_655 yes
P1 F1 1.599(2) . yes
P1 F2 1.610(3) 2_655 yes
P1 F3 1.613(3) . yes
P1 F1 1.599(2) 2_655 yes
P1 F2 1.610(3) . yes
P3 F13 1.603(2) . yes
P3 F10 1.612(2) . yes
P3 F8 1.590(3) . yes
P3 F9 1.593(2) . yes
P3 F11 1.593(2) . yes
P3 F12 1.589(3) . yes
F5 F7 0.990(14) . yes
F5 F6A 1.326(9) . yes
F5A F6 1.159(5) . yes
N1 C2 1.391(4) . yes
N1 C16 1.459(4) . yes
N1 C1 1.356(4) . yes
N2 C3 1.393(4) . yes
N2 C4 1.458(4) . yes
N2 C1 1.353(4) . yes
N3 C4 1.457(4) . yes
N3 C5 1.352(4) . yes
N3 C6 1.391(4) . yes
N4 C5 1.357(4) . yes
N4 C7 1.394(5) . yes
N4 C8 1.459(4) . yes
N5 C8 1.457(5) . yes
N5 C10 1.394(4) . yes
N5 C9 1.356(4) . yes
N6 C9 1.355(5) . yes
N6 C12 1.458(5) . yes
N6 C11 1.396(4) . yes
N7 C13 1.358(4) . yes
N7 C12 1.459(4) . yes
N7 C14 1.391(4) . yes
N8 C13 1.349(4) . yes
N8 C15 1.395(5) . yes
N8 C16 1.456(4) . yes
N9 C17 1.141(4) . yes
N10 C19 1.133(4) . yes
N11 C21 1.173(6) . yes
C2 C3 1.343(5) . no
C6 C7 1.337(4) . no
C10 C11 1.334(6) . no
N12 C23 1.132(6) . yes
C14 C15 1.335(4) . no
C17 C18 1.452(5) . no
C19 C20 1.464(5) . no
C2 H2 0.9500 . no
C3 H3 0.9500 . no
C4 H4B 0.9900 . no
C4 H4A 0.9900 . no
C6 H6 0.9500 . no
C7 H7 0.9500 . no
C8 H8B 0.9900 . no
C8 H8A 0.9900 . no
C10 H10 0.9500 . no
C11 H11 0.9500 . no
C12 H12A 0.9900 . no
C12 H12B 0.9900 . no
C14 H14 0.9500 . no
C15 H15 0.9500 . no
C16 H16B 0.9900 . no
C16 H16A 0.9900 . no
C18 H18C 0.9800 . no
C18 H18A 0.9800 . no
C18 H18B 0.9800 . no
C20 H20B 0.9800 . no
C20 H20A 0.9800 . no
C20 H20C 0.9800 . no
C21 C22 1.469(6) . no
C22 H22B 0.9800 . no
C22 H22C 0.9800 . no
C22 H22A 0.9800 . no
C23 C24 1.452(6) . no
C24 H24A 0.9800 . no
C24 H24B 0.9800 . no
C24 H24C 0.9800 . no

loop_
_geom_hbond_atom_site_label_D
_geom_hbond_atom_site_label_H
_geom_hbond_atom_site_label_A
_geom_hbond_distance_DH
_geom_hbond_distance_HA
_geom_hbond_distance_DA
_geom_hbond_angle_DHA
_geom_hbond_site_symmetry_A
_geom_hbond_publ_flag
C2 H2 F13 0.9500 2.3700 3.220(4) 148.00 5_555 yes
C4 H4A F4 0.9900 2.4900 3.138(6) 123.00 6_555 yes
C4 H4A F5A 0.9900 2.4900 3.407(7) 153.00 6_555 yes
C4 H4B F10 0.9900 2.4500 3.423(4) 167.00 2_555 yes
C4 H4B F13 0.9900 2.5300 3.151(4) 120.00 2_555 yes
C7 H7 F3 0.9500 2.5000 3.214(4) 132.00 2_655 yes
C8 H8A N12 0.9900 2.6200 3.421(6) 138.00 6_555 yes
C10 H10 F10 0.9500 2.3000 3.234(4) 167.00 5_545 yes
C11 H11 F12 0.9500 2.5300 3.103(4) 119.00 7_465 yes
C12 H12A F5 0.9900 2.3200 3.072(8) 132.00 2_555 yes
C14 H14 N11 0.9500 2.4000 3.296(5) 156.00 . yes
C18 H18A F2 0.9800 2.5000 3.282(4) 137.00 6_555 yes
C18 H18C F6A 0.9800 2.4400 3.254(7) 140.00 . yes

loop_
_geom_torsion_atom_site_label_1
_geom_torsion_atom_site_label_2
_geom_torsion_atom_site_label_3
_geom_torsion_atom_site_label_4
_geom_torsion
_geom_torsion_site_symmetry_1
_geom_torsion_site_symmetry_3
_geom_torsion_site_symmetry_4
_geom_torsion_publ_flag
N9 Fe1 C1 N1 -100.7(3) . . . no
N9 Fe1 C1 N2 72.8(3) . . . no
N10 Fe1 C1 N1 80.2(3) . . . no
N10 Fe1 C1 N2 -106.3(3) . . . no
C5 Fe1 C1 N1 168.4(3) . . . no
C5 Fe1 C1 N2 -18.1(3) . . . no
C13 Fe1 C1 N1 -11.3(3) . . . no
C13 Fe1 C1 N2 162.2(3) . . . no
N9 Fe1 C5 N3 -75.6(3) . . . no
N9 Fe1 C5 N4 108.9(3) . . . no
N10 Fe1 C5 N3 107.1(3) . . . no
N10 Fe1 C5 N4 -68.4(3) . . . no
C1 Fe1 C5 N3 13.6(3) . . . no
C1 Fe1 C5 N4 -161.9(3) . . . no
C9 Fe1 C5 N3 -164.7(3) . . . no
C9 Fe1 C5 N4 19.8(3) . . . no
N9 Fe1 C9 N5 -106.3(3) . . . no
N9 Fe1 C9 N6 70.8(3) . . . no
N10 Fe1 C9 N5 72.8(3) . . . no
N10 Fe1 C9 N6 -110.2(3) . . . no
C5 Fe1 C9 N5 -15.4(3) . . . no
C5 Fe1 C9 N6 161.6(3) . . . no
C13 Fe1 C9 N5 164.3(3) . . . no
C13 Fe1 C9 N6 -18.7(3) . . . no
N9 Fe1 C13 N7 -75.2(3) . . . no
N9 Fe1 C13 N8 105.7(3) . . . no
N10 Fe1 C13 N7 102.1(3) . . . no
N10 Fe1 C13 N8 -77.1(3) . . . no
C1 Fe1 C13 N7 -164.4(3) . . . no
C1 Fe1 C13 N8 16.5(3) . . . no
C9 Fe1 C13 N7 13.9(3) . . . no
C9 Fe1 C13 N8 -165.3(3) . . . no
F7 P2 F6 F5A 172.4(6) . . . no
F7 P2 F6 F5A -7.6(6) . . 2_555 no
F4 P2 F6 F5A 88.7(3) 2_555 . . no
F5 P2 F6 F5A 2.7(6) 2_555 . . no
F5A P2 F6 F5A -180.0(4) 2_555 . . no
F4 P2 F5 F6A 92.5(4) . . . no
F4 P2 F5 F7 -104.4(9) . . . no
F6 P2 F5 F6A 180.00(3) . . . no
F6 P2 F5 F7 -16.9(11) . . . no
F6A P2 F5 F7 163.1(11) . . . no
F7 P2 F5 F6A -163.1(11) . . . no
F4 P2 F5 F6A -87.2(4) 2_555 . . no
F4 P2 F5 F7 75.8(9) 2_555 . . no
F5 P2 F5 F6A 0.0(6) 2_555 . . no
F5 P2 F5 F7 163.1(9) 2_555 . . no
F5A P2 F5 F6A -178.1(4) 2_555 . . no
F5A P2 F5 F7 -15.1(9) 2_555 . . no
F7 P2 F5 F6A 14.1(9) 2_555 . . no
F7 P2 F5 F7 177.2(10) 2_555 . . no
F4 P2 F5A F6 89.2(3) . . . no
F6A P2 F5A F6 179.98(3) . . . no
F7 P2 F5A F6 -11.4(8) . . . no
F4 P2 F5A F6 -91.1(3) 2_555 . . no
F5 P2 F5A F6 -178.0(5) 2_555 . . no
F5A P2 F5A F6 0.0(3) 2_555 . . no
F7 P2 F5A F6 170.3(7) 2_555 . . no
F4 P2 F6 F5A -91.3(3) . . . no
F4 P2 F6 F5A 88.7(3) . . 2_555 no
F5 P2 F6 F5A -177.3(6) . . . no
F5 P2 F6 F5A 2.7(6) . . 2_555 no
F5A P2 F6 F5A 180.0(4) . . 2_555 no
F7 P2 F5A F6 170.3(7) . 2_555 . no
F7 P2 F6A F5 -169.7(7) 2_555 . . no
F4 P2 F7 F5 76.7(9) . . . no
F5A P2 F7 F5 175.2(7) . . . no
F6 P2 F7 F5 167.4(8) . . . no
F7 P2 F6 F5A -7.6(6) 2_555 . . no
F4 P2 F6A F5 -86.0(5) . . . no
F4 P2 F6A F5 94.0(5) . . 2_555 no
F5 P2 F6A F5 180.0(7) . . 2_555 no
F5A P2 F6A F5 -177.3(6) . . . no
F5A P2 F6A F5 2.7(6) . . 2_555 no
F7 P2 F6A F5 10.3(7) . . . no
F7 P2 F6A F5 -169.7(7) . . 2_555 no
F4 P2 F6A F5 94.0(5) 2_555 . . no
F5 P2 F6A F5 -180.0(7) 2_555 . . no
F5A P2 F6A F5 2.7(6) 2_555 . . no
F5A P2 F7 F5 160.6(11) 2_555 . . no
F4 P2 F5 F6A -87.2(4) . 2_555 . no
F5 P2 F5 F6A 0.0(6) . 2_555 . no
F5A P2 F5 F6A -178.1(4) . 2_555 . no
F6A P2 F7 F5 -12.7(8) . . . no
F4 P2 F7 F5 -103.0(9) 2_555 . . no
F5 P2 F7 F5 -23.2(13) 2_555 . . no
F5A P2 F5A F6 0.0(3) . 2_555 . no
F7 P2 F5 F6A 14.1(9) . 2_555 . no
F4 P2 F5A F6 -91.1(3) . 2_555 . no
F5 P2 F5A F6 -178.0(5) . 2_555 . no
F6A F5 F7 P2 29.0(19) . . . no
P2 F5 F6A F5 0.0(7) . . 2_555 no
F7 F5 F6A F5 -29(2) . . 2_555 no
F7 F5 F6A P2 -29.1(19) . . . no
P2 F5A F6 F5A 0.0(11) . . 2_555 no
C1 N1 C2 C3 0.3(4) . . . no
C2 N1 C1 Fe1 173.9(2) . . . no
C2 N1 C1 N2 -0.8(3) . . . no
C16 N1 C1 Fe1 -14.0(5) . . . no
C16 N1 C1 N2 171.3(3) . . . no
C16 N1 C2 C3 -171.9(3) . . . no
C1 N1 C16 N8 37.4(4) . . . no
C2 N1 C16 N8 -151.4(3) . . . no
C3 N2 C1 Fe1 -173.8(2) . . . no
C3 N2 C1 N1 1.0(3) . . . no
C4 N2 C1 Fe1 -5.6(4) . . . no
C4 N2 C1 N1 169.1(3) . . . no
C1 N2 C3 C2 -0.8(4) . . . no
C4 N2 C3 C2 -169.1(3) . . . no
C1 N2 C4 N3 38.2(4) . . . no
C3 N2 C4 N3 -155.1(3) . . . no
C5 N3 C4 N2 -42.9(4) . . . no
C6 N3 C4 N2 149.7(3) . . . no
C4 N3 C5 Fe1 15.0(4) . . . no
C4 N3 C5 N4 -168.7(3) . . . no
C6 N3 C5 Fe1 -176.1(2) . . . no
C6 N3 C5 N4 0.2(3) . . . no
C4 N3 C6 C7 169.1(3) . . . no
C5 N3 C6 C7 0.4(4) . . . no
C7 N4 C5 Fe1 175.6(2) . . . no
C7 N4 C5 N3 -0.8(3) . . . no
C8 N4 C5 Fe1 1.8(5) . . . no
C8 N4 C5 N3 -174.6(3) . . . no
C5 N4 C7 C6 1.0(4) . . . no
C8 N4 C7 C6 174.9(3) . . . no
C5 N4 C8 N5 -32.9(4) . . . no
C7 N4 C8 N5 154.1(3) . . . no
C9 N5 C8 N4 37.6(4) . . . no
C10 N5 C8 N4 -151.8(3) . . . no
C8 N5 C9 Fe1 -11.0(4) . . . no
C8 N5 C9 N6 171.5(3) . . . no
C10 N5 C9 Fe1 177.5(2) . . . no
C10 N5 C9 N6 -0.1(3) . . . no
C8 N5 C10 C11 -172.0(3) . . . no
C9 N5 C10 C11 -0.4(4) . . . no
C11 N6 C9 Fe1 -177.0(2) . . . no
C11 N6 C9 N5 0.6(3) . . . no
C12 N6 C9 Fe1 -4.2(4) . . . no
C12 N6 C9 N5 173.4(3) . . . no
C9 N6 C11 C10 -0.8(4) . . . no
C12 N6 C11 C10 -173.6(3) . . . no
C9 N6 C12 N7 36.1(4) . . . no
C11 N6 C12 N7 -152.0(3) . . . no
C13 N7 C12 N6 -41.3(4) . . . no
C14 N7 C12 N6 153.5(3) . . . no
C12 N7 C13 Fe1 13.9(4) . . . no
C12 N7 C13 N8 -166.8(3) . . . no
C14 N7 C13 Fe1 -179.2(2) . . . no
C14 N7 C13 N8 0.1(3) . . . no
C12 N7 C14 C15 167.3(3) . . . no
C13 N7 C14 C15 0.3(4) . . . no
C15 N8 C13 Fe1 178.9(2) . . . no
C15 N8 C13 N7 -0.4(3) . . . no
C16 N8 C13 Fe1 3.5(4) . . . no
C16 N8 C13 N7 -175.8(3) . . . no
C13 N8 C15 C14 0.6(4) . . . no
C16 N8 C15 C14 176.1(3) . . . no
C13 N8 C16 N1 -32.1(4) . . . no
C15 N8 C16 N1 153.0(3) . . . no
N1 C2 C3 N2 0.3(4) . . . no
N3 C6 C7 N4 -0.8(4) . . . no
N5 C10 C11 N6 0.7(3) . . . no
N7 C14 C15 N8 -0.6(4) . . . no
